data_4037925
loop_
_publ_author_name
'Nikahd, Maryam'
'Mikusek, Jiri'
'Yu, Li-Juan'
'Coote, Michelle L.'
'Banwell, Martin G.'
'Ma, Chenxi'
'Gardiner, Michael G.'

_publ_section_title
;
 Exploiting Chitin as a Source of Biologically Fixed Nitrogen: Formation
 and Full Characterization of Small-Molecule Hetero- and Carbocyclic
 Pyrolysis Products.
;
_journal_name_full 'The Journal of organic chemistry'
_journal_paper_doi 10.1021/acs.joc.9b03438
_journal_year 2020
_chemical_formula_moiety 'C6 H7 N O2'
_chemical_formula_sum 'C6 H7 N O2'
_chemical_formula_weight 125.13
_space_group_crystal_system orthorhombic
_space_group_IT_number 61
_space_group_name_Hall '-P 2ac 2ab'
_space_group_name_H-M_alt 'P b c a'
_atom_sites_solution_hydrogens geom
_atom_sites_solution_primary dual
_audit_creation_date 2019-03-13
_audit_creation_method
;
Olex2 1.2
(compiled 2018.05.29 svn.r3508 for OlexSys, GUI svn.r5506)
;
_cell_angle_alpha 90
_cell_angle_beta 90
_cell_angle_gamma 90
_cell_formula_units_Z 8
_cell_length_a 9.6520(4)
_cell_length_b 9.3307(5)
_cell_length_c 13.2182(6)
_cell_measurement_reflns_used 1835
_cell_measurement_temperature 150.00(10)
_cell_measurement_theta_max 73.5030
_cell_measurement_theta_min 7.3710
_cell_volume 1190.43(10)
_computing_cell_refinement 'CrysAlisPro 1.171.40.36a (Rigaku OD, 2018)'
_computing_data_collection 'CrysAlisPro 1.171.40.36a (Rigaku OD, 2018)'
_computing_data_reduction 'CrysAlisPro 1.171.40.36a (Rigaku OD, 2018)'
_computing_molecular_graphics 'Olex2 (Dolomanov et al., 2009)'
_computing_publication_material 'Olex2 (Dolomanov et al., 2009)'
_computing_structure_refinement 'ShelXL (Sheldrick, 2015)'
_computing_structure_solution 'ShelXT (Sheldrick, 2015)'
_diffrn_ambient_environment N~2~
_diffrn_ambient_temperature 150.00(10)
_diffrn_detector 'CCD plate'
_diffrn_detector_area_resol_mean 8.1297
_diffrn_detector_type EosS2
_diffrn_measured_fraction_theta_full 1.000
_diffrn_measured_fraction_theta_max 0.997
_diffrn_measurement_details
;
List of Runs (angles in degrees, time in seconds):

  # Type    Start    End  Width  t~exp~   \w     \q     \k     \f   Frames
--------------------------------------------------------------------------
  1  \w   -103.00 -24.00   1.00    1.80    --  -36.95 -57.00-150.00   79
  2  \w     56.00  83.00   1.00    1.80    --   36.95-125.00-150.00   27
  3  \w     16.00  50.00   1.00    1.80    --   36.95 -38.00   0.00   34
  4  \w     11.00  36.00   1.00    1.80    --   36.95  19.00   0.00   25
  5  \w     83.00 108.00   1.00    1.80    --   36.95  19.00   0.00   25
  6  \w    -31.00  -5.00   1.00    1.80    --   36.95 -38.00   0.00   26
  7  \w     44.00  71.00   1.00    1.80    --   36.95 -99.00 -30.00   27
  8  \w     51.00  80.00   1.00    7.20    --  111.00 -92.00  60.00   29
  9  \w     47.00  95.00   1.00    7.20    --  111.00 -92.00  30.00   48
 10  \w     68.00 106.00   1.00    7.20    --  111.00 -92.00-180.00   38
 11  \w    144.00 173.00   1.00    7.20    --  111.00  77.00  60.00   29
 12  \w     42.00  67.00   1.00    7.20    --  111.00-111.00  30.00   25
 13  \w    109.00 137.00   1.00    7.20    --  111.00  77.00  60.00   28
 14  \w     55.00 106.00   1.00    7.20    --  111.00 -92.00 -90.00   51
 15  \w     92.00 118.00   1.00    7.20    --  111.00 -38.00 150.00   26
 16  \w     52.00 122.00   1.00    7.20    --  111.00 -25.00-150.00   70
 17  \w     43.00  69.00   1.00    7.20    --  111.00 -92.00-150.00   26
 18  \w     76.00 101.00   1.00    7.20    --  111.00 -92.00-150.00   25
 19  \w    141.00 166.00   1.00    7.20    --  111.00   0.00-120.00   25
 20  \w     69.00  98.00   1.00    7.20    --  111.00   0.00-120.00   29
;
_diffrn_measurement_device 'four-circle diffractometer'
_diffrn_measurement_device_type 'SuperNova, Dual, Cu at home/near, EosS2'
_diffrn_measurement_method '\w scans'
_diffrn_orient_matrix_type 'CrysAlisPro convention (1999,Acta A55,543-557)'
_diffrn_orient_matrix_UB_11 -0.0053671000
_diffrn_orient_matrix_UB_12 0.1634923000
_diffrn_orient_matrix_UB_13 -0.0158932000
_diffrn_orient_matrix_UB_21 -0.1586525000
_diffrn_orient_matrix_UB_22 -0.0078776000
_diffrn_orient_matrix_UB_23 -0.0100953000
_diffrn_orient_matrix_UB_31 -0.0146530000
_diffrn_orient_matrix_UB_32 0.0218542000
_diffrn_orient_matrix_UB_33 0.1151415000
_diffrn_radiation_monochromator mirror
_diffrn_radiation_probe x-ray
_diffrn_radiation_type CuK\a
_diffrn_radiation_wavelength 1.54184
_diffrn_reflns_av_R_equivalents 0.0313
_diffrn_reflns_av_unetI/netI 0.0334
_diffrn_reflns_Laue_measured_fraction_full 1.000
_diffrn_reflns_Laue_measured_fraction_max 0.997
_diffrn_reflns_limit_h_max 11
_diffrn_reflns_limit_h_min -10
_diffrn_reflns_limit_k_max 11
_diffrn_reflns_limit_k_min -9
_diffrn_reflns_limit_l_max 16
_diffrn_reflns_limit_l_min -9
_diffrn_reflns_number 3468
_diffrn_reflns_point_group_measured_fraction_full 1.000
_diffrn_reflns_point_group_measured_fraction_max 0.997
_diffrn_reflns_theta_full 67.684
_diffrn_reflns_theta_max 73.748
_diffrn_reflns_theta_min 6.699
_diffrn_source 'micro-focus sealed X-ray tube'
_diffrn_source_type 'SuperNova (Cu) X-ray Source'
_exptl_absorpt_coefficient_mu 0.890
_exptl_absorpt_correction_T_max 1.00000
_exptl_absorpt_correction_T_min 0.97317
_exptl_absorpt_correction_type multi-scan
_exptl_absorpt_process_details
;
CrysAlisPro 1.171.40.36a (Rigaku Oxford Diffraction, 2018)
Empirical absorption correction using spherical harmonics,
 implemented in SCALE3 ABSPACK scaling algorithm.
;
_exptl_crystal_colour colourless
_exptl_crystal_colour_primary colourless
_exptl_crystal_density_diffrn 1.396
_exptl_crystal_description prism
_exptl_crystal_F_000 528
_exptl_crystal_size_max 0.178
_exptl_crystal_size_mid 0.086
_exptl_crystal_size_min 0.065
_refine_diff_density_max 0.190
_refine_diff_density_min -0.307
_refine_diff_density_rms 0.057
_refine_ls_extinction_method none
_refine_ls_goodness_of_fit_ref 1.082
_refine_ls_hydrogen_treatment constr
_refine_ls_matrix_type full
_refine_ls_number_parameters 83
_refine_ls_number_reflns 1199
_refine_ls_number_restraints 0
_refine_ls_restrained_S_all 1.082
_refine_ls_R_factor_all 0.0504
_refine_ls_R_factor_gt 0.0464
_refine_ls_shift/su_max 0.000
_refine_ls_shift/su_mean 0.000
_refine_ls_structure_factor_coef Fsqd
_refine_ls_weighting_details 'w=1/[\s^2^(Fo^2^)+(0.0806P)^2^+0.3034P] where P=(Fo^2^+2Fc^2^)/3'
_refine_ls_weighting_scheme calc
_refine_ls_wR_factor_gt 0.1286
_refine_ls_wR_factor_ref 0.1330
_reflns_Friedel_coverage 0.000
_reflns_number_gt 1073
_reflns_number_total 1199
_reflns_threshold_expression 'I > 2\s(I)'
_cod_data_source_file jo9b03438_si_002.cif
_cod_data_source_block mn-13a1scaled
_cod_database_code 4037925
_shelx_shelxl_version_number 2016/6
_chemical_oxdiff_formula C6H7N1O2
_shelx_space_group_comment
;
The symmetry employed for this shelxl refinement is uniquely defined
by the following loop, which should always be used as a source of
symmetry information in preference to the above space-group names.
They are only intended as comments.
;
_reflns_odcompleteness_completeness 98.47
_reflns_odcompleteness_iscentric 1
_reflns_odcompleteness_theta 74.33
_olex2_refinement_description
;
1. Fixed Uiso
 At 1.2 times of:
  All C(H) groups, All N(H) groups
 At 1.5 times of:
  All C(H,H,H) groups
2.a Aromatic/amide H refined with riding coordinates:
 N1(H1), C1(H1A), C2(H2), C6(H6)
2.b Idealised Me refined as rotating group:
 C5(H5A,H5B,H5C)
;
_ins_header
;
TITL MN-13a1scaled in Pbca 
REM Pbca (#61, found as Pcab in ba-c setting)
CELL 1.54184   9.651998   9.330658  13.218171  90.0000  90.0000  90.0000
ZERR    7.00   0.000444   0.000530   0.000583   0.0000   0.0000   0.0000
LATT  1
SYMM -x+1/2,-y, z+1/2 
SYMM -x, y+1/2,-z+1/2 
SYMM  x+1/2,-y+1/2,-z 
SFAC C H N O
UNIT 42.00 49.00 7.00 14.00
TREF
HKLF 4
END
;
_olex2_date_sample_data_collection 2019-03-06
_olex2_date_sample_submission 2019-02-25
_olex2_exptl_crystal_mounting_method 'The crystal was mounted on a MITIGEN holder with oil'
_olex2_submission_special_instructions 'No special instructions were received'
_oxdiff_exptl_absorpt_empirical_details
;
Empirical correction (ABSPACK) includes:
- Absorption correction using spherical harmonics
- Frame scaling
;
_oxdiff_exptl_absorpt_empirical_full_max 1.142
_oxdiff_exptl_absorpt_empirical_full_min 0.772

loop_
_space_group_symop_operation_xyz
'x, y, z'
'-x+1/2, -y, z+1/2'
'-x, y+1/2, -z+1/2'
'x+1/2, -y+1/2, -z'
'-x, -y, -z'
'x-1/2, y, -z-1/2'
'x, -y-1/2, z-1/2'
'-x-1/2, y-1/2, z'

loop_
_atom_site_label
_atom_site_type_symbol
_atom_site_fract_x
_atom_site_fract_y
_atom_site_fract_z
_atom_site_U_iso_or_equiv
_atom_site_adp_type
_atom_site_occupancy
_atom_site_site_symmetry_order
_atom_site_calc_flag
_atom_site_refinement_flags_posn
_atom_site_refinement_flags_adp
_atom_site_refinement_flags_occupancy
_atom_site_disorder_assembly
_atom_site_disorder_group
O1 O 0.26629(13) 0.41105(13) 0.71876(9) 0.0325(3) Uani 1 1 d . . . . .
O2 O 0.16379(11) 0.71278(13) 0.49558(9) 0.0295(3) Uani 1 1 d . . . . .
N1 N 0.38695(12) 0.67587(14) 0.54110(9) 0.0227(3) Uani 1 1 d . . . . .
H1 H 0.471437 0.701672 0.531324 0.027 Uiso 1 1 calc R . . . .
C1 C 0.40675(19) 0.40152(19) 0.72783(12) 0.0314(4) Uani 1 1 d . . . . .
H1A H 0.452613 0.338485 0.770821 0.038 Uiso 1 1 calc R . . . .
C2 C 0.46971(16) 0.49542(16) 0.66631(12) 0.0272(4) Uani 1 1 d . . . . .
H2 H 0.564636 0.509254 0.659220 0.033 Uiso 1 1 calc R . . . .
C3 C 0.36226(15) 0.57008(16) 0.61379(10) 0.0216(4) Uani 1 1 d . . . . .
C4 C 0.28796(15) 0.74063(17) 0.48505(11) 0.0223(4) Uani 1 1 d . . . . .
C5 C 0.33971(17) 0.84753(18) 0.40908(12) 0.0291(4) Uani 1 1 d . . . . .
H5A H 0.307020 0.821746 0.342947 0.044 Uiso 1 1 calc GR . . . .
H5B H 0.439170 0.848009 0.409360 0.044 Uiso 1 1 calc GR . . . .
H5C H 0.306040 0.941196 0.426347 0.044 Uiso 1 1 calc GR . . . .
C6 C 0.24059(17) 0.51565(18) 0.64802(12) 0.0272(4) Uani 1 1 d . . . . .
H6 H 0.153120 0.544714 0.626823 0.033 Uiso 1 1 calc R . . . .

loop_
_atom_site_aniso_label
_atom_site_aniso_U_11
_atom_site_aniso_U_22
_atom_site_aniso_U_33
_atom_site_aniso_U_23
_atom_site_aniso_U_13
_atom_site_aniso_U_12
O1 0.0313(7) 0.0339(7) 0.0323(6) 0.0076(5) 0.0048(5) -0.0004(5)
O2 0.0144(6) 0.0352(7) 0.0389(6) 0.0059(5) -0.0010(4) 0.0012(4)
N1 0.0136(6) 0.0303(7) 0.0243(6) 0.0028(5) 0.0018(4) 0.0001(5)
C1 0.0338(9) 0.0331(9) 0.0272(8) 0.0034(6) -0.0027(6) 0.0067(7)
C2 0.0215(7) 0.0336(8) 0.0265(7) -0.0011(6) -0.0025(6) 0.0045(6)
C3 0.0198(7) 0.0250(7) 0.0200(6) -0.0026(5) 0.0014(5) 0.0021(6)
C4 0.0184(7) 0.0241(7) 0.0246(7) -0.0022(5) 0.0013(5) 0.0026(6)
C5 0.0249(8) 0.0330(8) 0.0295(8) 0.0073(6) 0.0010(6) 0.0020(6)
C6 0.0219(7) 0.0322(8) 0.0274(7) 0.0044(6) 0.0024(6) 0.0016(6)

loop_
_atom_type_symbol
_atom_type_description
_atom_type_scat_dispersion_real
_atom_type_scat_dispersion_imag
_atom_type_scat_source
C C 0.0181 0.0091 'International Tables Vol C Tables 4.2.6.8 and 6.1.1.4'
H H 0.0000 0.0000 'International Tables Vol C Tables 4.2.6.8 and 6.1.1.4'
N N 0.0311 0.0180 'International Tables Vol C Tables 4.2.6.8 and 6.1.1.4'
O O 0.0492 0.0322 'International Tables Vol C Tables 4.2.6.8 and 6.1.1.4'

loop_
_exptl_crystal_face_index_h
_exptl_crystal_face_index_k
_exptl_crystal_face_index_l
_exptl_crystal_face_perp_dist
-1 6 -1 0.0350
1 -5 -5 0.0222
0 -4 7 0.0156
-5 -1 -5 0.0464
-4 0 6 0.0667
1 1 8 0.0469
5 1 4 0.0708
5 0 -4 0.0961
-1 -1 -8 0.0393
1 3 -7 0.0523

loop_
_geom_angle_atom_site_label_1
_geom_angle_atom_site_label_2
_geom_angle_atom_site_label_3
_geom_angle
_geom_angle_site_symmetry_1
_geom_angle_site_symmetry_3
_geom_angle_publ_flag
C1 O1 C6 106.59(13) . . ?
C3 N1 H1 117.6 . . ?
C4 N1 H1 117.6 . . ?
C4 N1 C3 124.88(13) . . ?
O1 C1 H1A 124.6 . . ?
C2 C1 O1 110.77(14) . . ?
C2 C1 H1A 124.6 . . ?
C1 C2 H2 126.7 . . ?
C1 C2 C3 106.51(14) . . ?
C3 C2 H2 126.7 . . ?
N1 C3 C2 123.66(13) . . ?
C6 C3 N1 129.86(14) . . ?
C6 C3 C2 106.47(13) . . ?
O2 C4 N1 122.04(14) . . ?
O2 C4 C5 122.58(14) . . ?
N1 C4 C5 115.38(13) . . ?
C4 C5 H5A 109.5 . . ?
C4 C5 H5B 109.5 . . ?
C4 C5 H5C 109.5 . . ?
H5A C5 H5B 109.5 . . ?
H5A C5 H5C 109.5 . . ?
H5B C5 H5C 109.5 . . ?
O1 C6 H6 125.2 . . ?
C3 C6 O1 109.66(14) . . ?
C3 C6 H6 125.2 . . ?

loop_
_geom_bond_atom_site_label_1
_geom_bond_atom_site_label_2
_geom_bond_distance
_geom_bond_site_symmetry_2
_geom_bond_publ_flag
O1 C1 1.364(2) . ?
O1 C6 1.374(2) . ?
O2 C4 1.2343(19) . ?
N1 H1 0.8600 . ?
N1 C3 1.3979(19) . ?
N1 C4 1.3517(19) . ?
C1 H1A 0.9300 . ?
C1 C2 1.341(2) . ?
C2 H2 0.9300 . ?
C2 C3 1.429(2) . ?
C3 C6 1.357(2) . ?
C4 C5 1.501(2) . ?
C5 H5A 0.9600 . ?
C5 H5B 0.9600 . ?
C5 H5C 0.9600 . ?
C6 H6 0.9300 . ?

loop_
_exptl_oxdiff_crystal_face_indexfrac_h
_exptl_oxdiff_crystal_face_indexfrac_k
_exptl_oxdiff_crystal_face_indexfrac_l
_exptl_oxdiff_crystal_face_x
_exptl_oxdiff_crystal_face_y
_exptl_oxdiff_crystal_face_z
-1.0045 5.9929 -1.0000 1.0011 0.1223 0.0306
1.0020 -4.9985 -4.9943 -0.7432 -0.0692 -0.6990
0.0054 -3.9910 6.9939 -0.7637 -0.0400 0.7180
-4.9954 -1.0079 -4.9934 -0.0586 0.8509 -0.5238
-3.9943 0.0008 5.9952 -0.0737 0.5732 0.7488
1.0003 1.0063 7.9916 0.0321 -0.2473 0.9275
4.9951 1.0071 3.9944 0.0744 -0.8407 0.4087
4.9938 0.0017 -3.9975 0.0370 -0.7519 -0.5334
-1.0003 -1.0063 -7.9916 -0.0321 0.2473 -0.9275
0.9944 2.9928 -6.9940 0.5951 -0.1107 -0.7545
